data_7015080
loop_
_publ_author_name
'Fang, Shao-Ming'
'Hu, Min'
'Zhang, Qiang'
'Du, Miao'
'Liu, Chun-Sen'

_publ_section_title
;
 Ag(I) and Zn(II) coordination polymers with a bulky naphthalene-based
 dicarboxyl tecton and different 4,4'-bipyridyl-like bridging
 co-ligands: structural regulation and properties.
;
_journal_issue 17
_journal_name_full 'Dalton transactions (Cambridge, England : 2003)'
_journal_page_first 4527
_journal_page_last 4541
_journal_paper_doi 10.1039/c0dt00903b
_journal_volume 40
_journal_year 2011
_chemical_formula_sum 'C12 H6 Ag2 O4'
_chemical_formula_weight 429.91
_chemical_name_systematic
;
?
;
_space_group_IT_number 14
_symmetry_cell_setting monoclinic
_symmetry_space_group_name_Hall '-P 2ybc'
_symmetry_space_group_name_H-M 'P 1 21/c 1'
_atom_sites_solution_hydrogens geom
_atom_sites_solution_primary direct
_atom_sites_solution_secondary difmap
_audit_creation_method SHELXL-97
_cell_angle_alpha 90.00
_cell_angle_beta 100.507(16)
_cell_angle_gamma 90.00
_cell_formula_units_Z 4
_cell_length_a 17.195(4)
_cell_length_b 6.2492(7)
_cell_length_c 10.7732(14)
_cell_measurement_reflns_used 1741
_cell_measurement_temperature 294(2)
_cell_measurement_theta_max 28.2176
_cell_measurement_theta_min 3.2461
_cell_volume 1138.2(3)
_computing_cell_refinement 'SAINT (Bruker, 2007)'
_computing_data_collection 'SMART (Bruker, 2007)'
_computing_data_reduction SAINT
_computing_molecular_graphics 'SHELXTL (Sheldrick, 2008)'
_computing_publication_material 'SHELXTL and PLATON (Spek, 2009)'
_computing_structure_refinement 'SHELXL97 (Sheldrick, 2008)'
_computing_structure_solution 'SHELXS97 (Sheldrick, 2008)'
_diffrn_ambient_temperature 294(2)
_diffrn_measured_fraction_theta_full 0.994
_diffrn_measured_fraction_theta_max 0.994
_diffrn_measurement_device_type 'Bruker SMART CCD area-detector'
_diffrn_measurement_method '\f and \w scans'
_diffrn_radiation_monochromator graphite
_diffrn_radiation_source 'fine-focus sealed tube'
_diffrn_radiation_type MoK\a
_diffrn_radiation_wavelength 0.71073
_diffrn_reflns_av_R_equivalents 0.0472
_diffrn_reflns_av_sigmaI/netI 0.0754
_diffrn_reflns_limit_h_max 20
_diffrn_reflns_limit_h_min -15
_diffrn_reflns_limit_k_max 7
_diffrn_reflns_limit_k_min -7
_diffrn_reflns_limit_l_max 12
_diffrn_reflns_limit_l_min -10
_diffrn_reflns_number 4250
_diffrn_reflns_theta_full 25.00
_diffrn_reflns_theta_max 25.00
_diffrn_reflns_theta_min 3.48
_diffrn_standards_number 0
_exptl_absorpt_coefficient_mu 3.441
_exptl_absorpt_correction_T_max 0.6444
_exptl_absorpt_correction_T_min 0.4458
_exptl_absorpt_correction_type multi-scan
_exptl_absorpt_process_details '(SADABS; Sheldrick, 1996)'
_exptl_crystal_colour yellow
_exptl_crystal_density_diffrn 2.509
_exptl_crystal_density_meas ?
_exptl_crystal_density_method 'not measured'
_exptl_crystal_description prism
_exptl_crystal_F_000 816
_exptl_crystal_size_max 0.28
_exptl_crystal_size_mid 0.19
_exptl_crystal_size_min 0.14
_refine_diff_density_max 2.033
_refine_diff_density_min -0.744
_refine_diff_density_rms 0.160
_refine_ls_extinction_method none
_refine_ls_goodness_of_fit_ref 1.048
_refine_ls_hydrogen_treatment constr
_refine_ls_matrix_type full
_refine_ls_number_parameters 163
_refine_ls_number_reflns 2005
_refine_ls_number_restraints 0
_refine_ls_restrained_S_all 1.048
_refine_ls_R_factor_all 0.0671
_refine_ls_R_factor_gt 0.0419
_refine_ls_shift/su_max 0.001
_refine_ls_shift/su_mean 0.000
_refine_ls_structure_factor_coef Fsqd
_refine_ls_weighting_details 'calc w=1/[\s^2^(Fo^2^)+(0.0278P)^2^+0.0000P] where P=(Fo^2^+2Fc^2^)/3'
_refine_ls_weighting_scheme calc
_refine_ls_wR_factor_gt 0.0774
_refine_ls_wR_factor_ref 0.0798
_reflns_number_gt 1347
_reflns_number_total 2005
_reflns_threshold_expression I>2\s(I)
_cod_data_source_file c0dt00903b.txt
_cod_data_source_block 1
_cod_depositor_comments
;
The following automatic conversions were performed:
'_symmetry_cell_setting' value 'Monoclinic' changed to 'monoclinic'
according to '/home/saulius/struct/CIF-dictionaries/cif_core.dic'
dictionary named 'cif_core.dic' version 2.4.1 from 2010-06-29.

Automatic conversion script
Id: cif_fix_enum 1555 2011-01-17 13:19:09Z saulius 

The following automatic conversions were performed:

'_exptl_crystal_density_meas' value 'none' was changed to '?' - the
value is perceived as not measured.

Automatic conversion script
Id: cif_fix_values 3008 2015-01-20 13:52:24Z robertas 
;
_cod_original_sg_symbol_H-M P2(1)/c
_cod_database_code 7015080

loop_
_symmetry_equiv_pos_as_xyz
'x, y, z'
'-x, y+1/2, -z+1/2'
'-x, -y, -z'
'x, -y-1/2, z-1/2'

loop_
_atom_site_label
_atom_site_type_symbol
_atom_site_fract_x
_atom_site_fract_y
_atom_site_fract_z
_atom_site_U_iso_or_equiv
_atom_site_adp_type
_atom_site_occupancy
_atom_site_symmetry_multiplicity
_atom_site_calc_flag
_atom_site_refinement_flags
_atom_site_disorder_assembly
_atom_site_disorder_group
Ag1 Ag 0.57595(4) 0.66454(9) 0.57729(5) 0.0331(2) Uani 1 1 d . . .
Ag2 Ag 0.54648(5) 1.05234(10) 0.71787(6) 0.0414(2) Uani 1 1 d . . .
C1 C 0.5957(5) 1.1715(11) 0.4642(7) 0.0258(19) Uani 1 1 d . . .
C2 C 0.6734(5) 1.0866(11) 0.5218(7) 0.0261(19) Uani 1 1 d . . .
C3 C 0.7160(5) 1.1692(12) 0.6304(7) 0.035(2) Uani 1 1 d . . .
H3A H 0.6947 1.2810 0.6703 0.042 Uiso 1 1 calc R . .
C4 C 0.7909(6) 1.0909(13) 0.6837(8) 0.039(2) Uani 1 1 d . . .
C5 C 0.8353(6) 1.1740(16) 0.7969(8) 0.052(3) Uani 1 1 d . . .
H5A H 0.8151 1.2879 0.8366 0.062 Uiso 1 1 calc R . .
C6 C 0.9060(7) 1.0918(19) 0.8480(10) 0.069(3) Uani 1 1 d . . .
H6A H 0.9341 1.1502 0.9221 0.082 Uiso 1 1 calc R . .
C7 C 0.9379(7) 0.920(2) 0.7915(10) 0.074(4) Uani 1 1 d . . .
H7A H 0.9864 0.8618 0.8286 0.088 Uiso 1 1 calc R . .
C8 C 0.8970(7) 0.8384(17) 0.6814(10) 0.064(3) Uani 1 1 d . . .
H8A H 0.9195 0.7282 0.6418 0.077 Uiso 1 1 calc R . .
C9 C 0.8230(6) 0.9149(13) 0.6264(8) 0.039(2) Uani 1 1 d . . .
C10 C 0.7789(5) 0.8357(13) 0.5136(7) 0.037(2) Uani 1 1 d . . .
H10A H 0.8001 0.7253 0.4725 0.045 Uiso 1 1 calc R . .
C11 C 0.7082(5) 0.9111(11) 0.4629(6) 0.0262(19) Uani 1 1 d . . .
C12 C 0.6589(5) 0.8059(11) 0.3471(7) 0.0264(19) Uani 1 1 d . . .
O1 O 0.5528(3) 1.2588(8) 0.5357(5) 0.0331(14) Uani 1 1 d . . .
O2 O 0.5730(4) 1.1508(8) 0.3475(4) 0.0355(15) Uani 1 1 d . . .
O3 O 0.6043(4) 0.6849(8) 0.3683(5) 0.0369(15) Uani 1 1 d . . .
O4 O 0.6748(3) 0.8403(8) 0.2419(5) 0.0328(14) Uani 1 1 d . . .

loop_
_atom_site_aniso_label
_atom_site_aniso_U_11
_atom_site_aniso_U_22
_atom_site_aniso_U_33
_atom_site_aniso_U_23
_atom_site_aniso_U_13
_atom_site_aniso_U_12
Ag1 0.0539(5) 0.0257(3) 0.0183(3) -0.0011(3) 0.0029(3) 0.0038(3)
Ag2 0.0777(6) 0.0209(3) 0.0216(3) -0.0003(3) -0.0015(3) 0.0008(4)
C1 0.039(6) 0.013(4) 0.025(4) -0.004(3) 0.006(4) -0.006(4)
C2 0.030(6) 0.029(4) 0.020(4) 0.003(3) 0.005(4) -0.002(4)
C3 0.041(6) 0.031(4) 0.030(5) -0.006(4) -0.003(4) 0.001(4)
C4 0.038(7) 0.044(5) 0.033(5) -0.005(4) 0.001(5) -0.011(4)
C5 0.049(8) 0.069(7) 0.037(5) -0.016(5) 0.005(5) -0.012(6)
C6 0.043(8) 0.102(9) 0.052(7) -0.009(7) -0.013(6) -0.009(7)
C7 0.044(9) 0.101(9) 0.065(8) 0.000(7) -0.017(6) 0.011(7)
C8 0.045(8) 0.080(8) 0.062(7) -0.012(6) -0.002(6) 0.006(6)
C9 0.033(6) 0.047(5) 0.034(5) -0.002(4) -0.001(4) 0.003(5)
C10 0.038(6) 0.041(5) 0.032(5) -0.009(4) 0.001(4) 0.005(5)
C11 0.033(6) 0.033(4) 0.011(4) -0.001(3) 0.001(4) -0.004(4)
C12 0.040(6) 0.021(4) 0.017(4) 0.000(3) 0.003(4) 0.007(4)
O1 0.043(4) 0.029(3) 0.028(3) -0.003(2) 0.008(3) 0.005(3)
O2 0.064(5) 0.023(3) 0.017(3) 0.006(2) -0.001(3) 0.005(3)
O3 0.058(5) 0.030(3) 0.025(3) -0.012(2) 0.013(3) -0.020(3)
O4 0.044(4) 0.038(3) 0.018(3) -0.005(2) 0.008(3) -0.002(3)

loop_
_atom_type_symbol
_atom_type_description
_atom_type_scat_dispersion_real
_atom_type_scat_dispersion_imag
_atom_type_scat_source
C C 0.0033 0.0016 'International Tables Vol C Tables 4.2.6.8 and 6.1.1.4'
H H 0.0000 0.0000 'International Tables Vol C Tables 4.2.6.8 and 6.1.1.4'
O O 0.0106 0.0060 'International Tables Vol C Tables 4.2.6.8 and 6.1.1.4'
Ag Ag -0.8971 1.1015 'International Tables Vol C Tables 4.2.6.8 and 6.1.1.4'

loop_
_geom_angle_atom_site_label_1
_geom_angle_atom_site_label_2
_geom_angle_atom_site_label_3
_geom_angle
_geom_angle_site_symmetry_1
_geom_angle_site_symmetry_3
_geom_angle_publ_flag
O4 Ag1 O1 156.74(18) 4_576 3_676 ?
O4 Ag1 O3 119.6(2) 4_576 . ?
O1 Ag1 O3 80.7(2) 3_676 . ?
O4 Ag1 O1 101.27(18) 4_576 1_545 ?
O1 Ag1 O1 90.55(17) 3_676 1_545 ?
O3 Ag1 O1 86.59(16) . 1_545 ?
O4 Ag1 Ag2 77.27(13) 4_576 . ?
O1 Ag1 Ag2 82.29(12) 3_676 . ?
O3 Ag1 Ag2 121.53(12) . . ?
O1 Ag1 Ag2 148.96(12) 1_545 . ?
O3 Ag2 O2 94.57(19) 4_576 4_586 ?
O3 Ag2 O1 149.4(2) 4_576 . ?
O2 Ag2 O1 91.69(18) 4_586 . ?
O3 Ag2 O2 95.92(19) 4_576 3_676 ?
O2 Ag2 O2 131.45(11) 4_586 3_676 ?
O1 Ag2 O2 102.17(18) . 3_676 ?
O3 Ag2 Ag1 74.81(13) 4_576 . ?
O2 Ag2 Ag1 159.03(15) 4_586 . ?
O1 Ag2 Ag1 89.07(12) . . ?
O2 Ag2 Ag1 68.55(13) 3_676 . ?
O2 C1 O1 122.6(8) . . ?
O2 C1 C2 118.7(7) . . ?
O1 C1 C2 118.7(7) . . ?
C3 C2 C11 117.5(8) . . ?
C3 C2 C1 122.1(7) . . ?
C11 C2 C1 120.4(7) . . ?
C2 C3 C4 122.0(8) . . ?
C2 C3 H3A 119.0 . . ?
C4 C3 H3A 119.0 . . ?
C3 C4 C5 122.4(8) . . ?
C3 C4 C9 119.6(8) . . ?
C5 C4 C9 117.9(9) . . ?
C6 C5 C4 121.2(10) . . ?
C6 C5 H5A 119.4 . . ?
C4 C5 H5A 119.4 . . ?
C5 C6 C7 121.0(10) . . ?
C5 C6 H6A 119.5 . . ?
C7 C6 H6A 119.5 . . ?
C8 C7 C6 119.1(11) . . ?
C8 C7 H7A 120.5 . . ?
C6 C7 H7A 120.5 . . ?
C7 C8 C9 122.0(10) . . ?
C7 C8 H8A 119.0 . . ?
C9 C8 H8A 119.0 . . ?
C8 C9 C10 124.0(9) . . ?
C8 C9 C4 118.6(9) . . ?
C10 C9 C4 117.3(8) . . ?
C11 C10 C9 122.9(8) . . ?
C11 C10 H10A 118.6 . . ?
C9 C10 H10A 118.6 . . ?
C10 C11 C2 120.6(7) . . ?
C10 C11 C12 121.0(7) . . ?
C2 C11 C12 118.2(7) . . ?
O4 C12 O3 124.7(7) . . ?
O4 C12 C11 119.6(7) . . ?
O3 C12 C11 115.6(6) . . ?
C1 O1 Ag2 112.6(4) . . ?
C1 O1 Ag1 111.3(5) . 3_676 ?
Ag2 O1 Ag1 110.8(2) . 3_676 ?
C1 O1 Ag1 115.7(5) . 1_565 ?
Ag2 O1 Ag1 114.7(2) . 1_565 ?
Ag1 O1 Ag1 89.45(17) 3_676 1_565 ?
C1 O2 Ag2 120.9(4) . 4_585 ?
C1 O2 Ag2 116.1(5) . 3_676 ?
Ag2 O2 Ag2 100.5(2) 4_585 3_676 ?
C12 O3 Ag2 120.2(4) . 4_575 ?
C12 O3 Ag1 119.3(4) . . ?
Ag2 O3 Ag1 119.7(2) 4_575 . ?
C12 O4 Ag1 117.8(6) . 4_575 ?

loop_
_geom_bond_atom_site_label_1
_geom_bond_atom_site_label_2
_geom_bond_distance
_geom_bond_site_symmetry_2
_geom_bond_publ_flag
Ag1 O4 2.222(5) 4_576 ?
Ag1 O1 2.373(6) 3_676 ?
Ag1 O3 2.392(5) . ?
Ag1 O1 2.593(5) 1_545 ?
Ag1 Ag2 2.9502(9) . ?
Ag2 O3 2.286(5) 4_576 ?
Ag2 O2 2.317(5) 4_586 ?
Ag2 O1 2.368(5) . ?
Ag2 O2 2.409(6) 3_676 ?
C1 O2 1.254(8) . ?
C1 O1 1.281(9) . ?
C1 C2 1.466(11) . ?
C2 C3 1.364(10) . ?
C2 C11 1.449(10) . ?
C3 C4 1.399(12) . ?
C3 H3A 0.9300 . ?
C4 C5 1.414(11) . ?
C4 C9 1.421(11) . ?
C5 C6 1.342(13) . ?
C5 H5A 0.9300 . ?
C6 C7 1.395(15) . ?
C6 H6A 0.9300 . ?
C7 C8 1.363(13) . ?
C7 H7A 0.9300 . ?
C8 C9 1.387(13) . ?
C8 H8A 0.9300 . ?
C9 C10 1.400(11) . ?
C10 C11 1.325(11) . ?
C10 H10A 0.9300 . ?
C11 C12 1.524(10) . ?
C12 O4 1.233(8) . ?
C12 O3 1.258(9) . ?
O1 Ag1 2.373(6) 3_676 ?
O1 Ag1 2.593(5) 1_565 ?
O2 Ag2 2.317(5) 4_585 ?
O2 Ag2 2.409(6) 3_676 ?
O3 Ag2 2.286(5) 4_575 ?
O4 Ag1 2.222(5) 4_575 ?

loop_
_geom_torsion_atom_site_label_1
_geom_torsion_atom_site_label_2
_geom_torsion_atom_site_label_3
_geom_torsion_atom_site_label_4
_geom_torsion
_geom_torsion_site_symmetry_1
_geom_torsion_site_symmetry_2
_geom_torsion_site_symmetry_3
_geom_torsion_site_symmetry_4
_geom_torsion_publ_flag
O4 Ag1 Ag2 O3 -31.4(2) 4_576 . . 4_576 ?
O1 Ag1 Ag2 O3 137.4(2) 3_676 . . 4_576 ?
O3 Ag1 Ag2 O3 -148.5(3) . . . 4_576 ?
O1 Ag1 Ag2 O3 59.3(3) 1_545 . . 4_576 ?
O4 Ag1 Ag2 O2 30.0(4) 4_576 . . 4_586 ?
O1 Ag1 Ag2 O2 -161.2(4) 3_676 . . 4_586 ?
O3 Ag1 Ag2 O2 -87.1(4) . . . 4_586 ?
O1 Ag1 Ag2 O2 120.8(4) 1_545 . . 4_586 ?
O4 Ag1 Ag2 O1 122.3(2) 4_576 . . . ?
O1 Ag1 Ag2 O1 -68.9(2) 3_676 . . . ?
O3 Ag1 Ag2 O1 5.2(2) . . . . ?
O1 Ag1 Ag2 O1 -147.0(4) 1_545 . . . ?
O4 Ag1 Ag2 O2 -134.23(18) 4_576 . . 3_676 ?
O1 Ag1 Ag2 O2 34.61(18) 3_676 . . 3_676 ?
O3 Ag1 Ag2 O2 108.7(2) . . . 3_676 ?
O1 Ag1 Ag2 O2 -43.5(3) 1_545 . . 3_676 ?
O2 C1 C2 C3 153.5(7) . . . . ?
O1 C1 C2 C3 -28.4(11) . . . . ?
O2 C1 C2 C11 -25.7(10) . . . . ?
O1 C1 C2 C11 152.4(7) . . . . ?
C11 C2 C3 C4 0.6(12) . . . . ?
C1 C2 C3 C4 -178.6(7) . . . . ?
C2 C3 C4 C5 -179.4(8) . . . . ?
C2 C3 C4 C9 -2.4(13) . . . . ?
C3 C4 C5 C6 178.0(10) . . . . ?
C9 C4 C5 C6 0.9(14) . . . . ?
C4 C5 C6 C7 -0.5(17) . . . . ?
C5 C6 C7 C8 1.4(18) . . . . ?
C6 C7 C8 C9 -2.9(18) . . . . ?
C7 C8 C9 C10 -179.8(10) . . . . ?
C7 C8 C9 C4 3.3(16) . . . . ?
C3 C4 C9 C8 -179.4(9) . . . . ?
C5 C4 C9 C8 -2.2(13) . . . . ?
C3 C4 C9 C10 3.5(12) . . . . ?
C5 C4 C9 C10 -179.3(8) . . . . ?
C8 C9 C10 C11 179.9(9) . . . . ?
C4 C9 C10 C11 -3.2(13) . . . . ?
C9 C10 C11 C2 1.6(13) . . . . ?
C9 C10 C11 C12 -174.0(7) . . . . ?
C3 C2 C11 C10 -0.2(11) . . . . ?
C1 C2 C11 C10 179.0(7) . . . . ?
C3 C2 C11 C12 175.5(7) . . . . ?
C1 C2 C11 C12 -5.3(10) . . . . ?
C10 C11 C12 O4 -78.0(10) . . . . ?
C2 C11 C12 O4 106.3(9) . . . . ?
C10 C11 C12 O3 101.0(9) . . . . ?
C2 C11 C12 O3 -74.7(9) . . . . ?
O2 C1 O1 Ag2 131.5(6) . . . . ?
C2 C1 O1 Ag2 -46.6(8) . . . . ?
O2 C1 O1 Ag1 6.3(8) . . . 3_676 ?
C2 C1 O1 Ag1 -171.7(5) . . . 3_676 ?
O2 C1 O1 Ag1 -93.8(8) . . . 1_565 ?
C2 C1 O1 Ag1 88.1(6) . . . 1_565 ?
O3 Ag2 O1 C1 30.3(7) 4_576 . . . ?
O2 Ag2 O1 C1 132.2(6) 4_586 . . . ?
O2 Ag2 O1 C1 -94.6(6) 3_676 . . . ?
Ag1 Ag2 O1 C1 -26.8(5) . . . . ?
O3 Ag2 O1 Ag1 155.7(3) 4_576 . . 3_676 ?
O2 Ag2 O1 Ag1 -102.4(2) 4_586 . . 3_676 ?
O2 Ag2 O1 Ag1 30.8(2) 3_676 . . 3_676 ?
Ag1 Ag2 O1 Ag1 98.61(18) . . . 3_676 ?
O3 Ag2 O1 Ag1 -104.9(4) 4_576 . . 1_565 ?
O2 Ag2 O1 Ag1 -2.9(3) 4_586 . . 1_565 ?
O2 Ag2 O1 Ag1 130.2(2) 3_676 . . 1_565 ?
Ag1 Ag2 O1 Ag1 -162.0(2) . . . 1_565 ?
O1 C1 O2 Ag2 63.1(9) . . . 4_585 ?
C2 C1 O2 Ag2 -118.8(6) . . . 4_585 ?
O1 C1 O2 Ag2 -58.8(8) . . . 3_676 ?
C2 C1 O2 Ag2 119.2(6) . . . 3_676 ?
O4 C12 O3 Ag2 15.3(10) . . . 4_575 ?
C11 C12 O3 Ag2 -163.7(5) . . . 4_575 ?
O4 C12 O3 Ag1 -174.6(6) . . . . ?
C11 C12 O3 Ag1 6.5(9) . . . . ?
O4 Ag1 O3 C12 -40.5(6) 4_576 . . . ?
O1 Ag1 O3 C12 127.4(6) 3_676 . . . ?
O1 Ag1 O3 C12 -141.5(6) 1_545 . . . ?
Ag2 Ag1 O3 C12 52.4(6) . . . . ?
O4 Ag1 O3 Ag2 129.7(3) 4_576 . . 4_575 ?
O1 Ag1 O3 Ag2 -62.4(3) 3_676 . . 4_575 ?
O1 Ag1 O3 Ag2 28.7(3) 1_545 . . 4_575 ?
Ag2 Ag1 O3 Ag2 -137.32(19) . . . 4_575 ?
O3 C12 O4 Ag1 32.0(10) . . . 4_575 ?
C11 C12 O4 Ag1 -149.0(6) . . . 4_575 ?
